data_7009610
loop_
_publ_author_name
'Manikandan, Palanichamy'
'Justin Thomas, K. R.'
'Manoharan, Periakaruppan T.'

_publ_section_title
;
 Structural and spectral diversities in copper(II) complexes of
 2,6-bis(3,5-dimethylpyrazol-1-ylmethyl)pyridine&#x200A;&#x2021;
;
_journal_issue 16
_journal_name_full 'Journal of the Chemical Society, Dalton Transactions'
_journal_page_first 2779
_journal_paper_doi 10.1039/b002289f
_journal_year 2000
_chemical_formula_sum 'C17 H21 Cu N7 O6'
_chemical_formula_weight 482.95
_chemical_name_systematic
; 
 ? 
;
_space_group_IT_number 14
_symmetry_cell_setting monoclinic
_symmetry_space_group_name_Hall '-P 2ybc'
_symmetry_space_group_name_H-M 'P 1 21/c 1'
_atom_sites_solution_hydrogens geom
_atom_sites_solution_primary direct
_atom_sites_solution_secondary difmap
_audit_creation_method SHELXL
_cell_angle_alpha 90.00
_cell_angle_beta 91.74(3)
_cell_angle_gamma 90.00
_cell_formula_units_Z 4
_cell_length_a 11.119(7)
_cell_length_b 10.541(3)
_cell_length_c 17.650(4)
_cell_measurement_reflns_used 25
_cell_measurement_temperature 293(2)
_cell_volume 2067.7(15)
_computing_cell_refinement 'CAD4 Software'
_computing_data_collection 'CAD4 Software'
_computing_data_reduction MolEN
_computing_publication_material 'SHELXL-93 (Sheldrick, 1993)'
_computing_structure_refinement 'SHELXL-93 (Sheldrick, 1993)'
_computing_structure_solution 'SHELXS-86 (Sheldrick, 1990)'
_diffrn_ambient_temperature 293(2)
_diffrn_measurement_device 'Enraf-Nonius CAD4'
_diffrn_measurement_method \w-2\q
_diffrn_radiation_monochromator graphite
_diffrn_radiation_source 'fine-focus sealed tube'
_diffrn_radiation_type MoK\a
_diffrn_radiation_wavelength 0.71073
_diffrn_reflns_av_R_equivalents 0.0165
_diffrn_reflns_av_sigmaI/netI 0.0389
_diffrn_reflns_limit_h_max 13
_diffrn_reflns_limit_h_min 0
_diffrn_reflns_limit_k_max 12
_diffrn_reflns_limit_k_min 0
_diffrn_reflns_limit_l_max 20
_diffrn_reflns_limit_l_min -20
_diffrn_reflns_number 3814
_diffrn_reflns_theta_max 24.96
_diffrn_reflns_theta_min 2.25
_diffrn_standards_decay_% <1
_diffrn_standards_interval_time 1h
_diffrn_standards_number 2
_exptl_absorpt_coefficient_mu 1.107
_exptl_absorpt_correction_T_max 99.7
_exptl_absorpt_correction_T_min 85.6
_exptl_absorpt_correction_type 'PSI Scans'
_exptl_crystal_colour Blue
_exptl_crystal_density_diffrn 1.551
_exptl_crystal_density_meas ?
_exptl_crystal_density_method .
_exptl_crystal_description Prism
_exptl_crystal_F_000 996
_exptl_crystal_size_max 0.48
_exptl_crystal_size_mid 0.35
_exptl_crystal_size_min 0.28
_refine_diff_density_max 0.435
_refine_diff_density_min -0.516
_refine_diff_density_rms 0.082
_refine_ls_extinction_method none
_refine_ls_goodness_of_fit_all 1.110
_refine_ls_goodness_of_fit_obs 1.073
_refine_ls_matrix_type full
_refine_ls_number_parameters 280
_refine_ls_number_reflns 3614
_refine_ls_number_restraints 0
_refine_ls_restrained_S_all 1.111
_refine_ls_restrained_S_obs 1.073
_refine_ls_R_factor_all 0.0859
_refine_ls_R_factor_obs 0.0514
_refine_ls_shift/esd_max -0.002
_refine_ls_shift/esd_mean 0.000
_refine_ls_structure_factor_coef Fsqd
_refine_ls_weighting_details 'w=1/[\s^2^(Fo^2^)+(0.0731P)^2^+2.2071P] where P=(Fo^2^+2Fc^2^)/3'
_refine_ls_weighting_scheme calc
_refine_ls_wR_factor_all 0.1546
_refine_ls_wR_factor_obs 0.1226
_reflns_number_observed 2512
_reflns_number_total 3615
_reflns_observed_criterion >2sigma(I)
_cod_data_source_file b002289f.txt
_cod_data_source_block CuL(NO3)2
_cod_depositor_comments
;
The following automatic conversions were performed:
'_symmetry_cell_setting' value 'Monoclinic' changed to 'monoclinic'
according to '/home/saulius/struct/CIF-dictionaries/cif_core.dic'
dictionary named 'cif_core.dic' version 2.4.1 from 2010-06-29.

Automatic conversion script
Id: cif_fix_enum 1527 2010-12-29 10:47:43Z saulius 

The following automatic conversions were performed:

'_refine_ls_weighting_scheme' value 'calc
w=1/[\s^2^(Fo^2^)+(0.0731P)^2^+2.2071P] where P=(Fo^2^+2Fc^2^)/3' was
changed to 'calc'. New tag '_refine_ls_weighting_details' was
created. The value of the new tag was set to
'w=1/[\s^2^(Fo^2^)+(0.0731P)^2^+2.2071P] where P=(Fo^2^+2Fc^2^)/3'.

Automatic conversion script
Id: cif_fix_values 3143 2015-03-26 13:38:13Z robertas 
;
_cod_original_cell_volume 2067.7(14)
_cod_original_sg_symbol_H-M 'P 21/c'
_cod_database_code 7009610

loop_
_symmetry_equiv_pos_as_xyz
'x, y, z'
'-x, y+1/2, -z+1/2'
'-x, -y, -z'
'x, -y-1/2, z-1/2'

loop_
_atom_site_aniso_label
_atom_site_aniso_U_11
_atom_site_aniso_U_22
_atom_site_aniso_U_33
_atom_site_aniso_U_23
_atom_site_aniso_U_13
_atom_site_aniso_U_12
Cu 0.0460(3) 0.0454(3) 0.0388(3) -0.0019(3) -0.0042(2) 0.0001(3)
O1 0.050(2) 0.052(2) 0.054(2) -0.005(2) 0.003(2) 0.009(2)
O2 0.059(2) 0.064(2) 0.054(2) 0.010(2) 0.000(2) 0.002(2)
O3 0.054(2) 0.098(3) 0.084(3) 0.014(3) 0.013(2) -0.005(2)
O4 0.075(3) 0.081(3) 0.090(3) 0.030(3) 0.005(2) 0.007(2)
O5 0.084(3) 0.074(3) 0.098(3) -0.022(3) 0.002(3) 0.026(2)
O6 0.063(3) 0.075(3) 0.127(4) -0.017(3) 0.027(3) -0.014(2)
N1 0.044(2) 0.049(2) 0.044(2) 0.002(2) -0.007(2) -0.004(2)
N2 0.055(2) 0.051(2) 0.043(2) -0.003(2) -0.011(2) 0.003(2)
N3 0.044(2) 0.060(3) 0.045(2) -0.005(2) 0.000(2) -0.005(2)
N4 0.063(3) 0.047(2) 0.036(2) -0.005(2) -0.008(2) 0.003(2)
N5 0.060(3) 0.061(3) 0.037(2) -0.005(2) 0.000(2) -0.001(2)
N6 0.046(3) 0.070(3) 0.061(3) -0.014(3) -0.002(2) 0.008(2)
N7 0.060(3) 0.059(3) 0.052(3) -0.007(2) 0.010(2) 0.001(2)
C1 0.042(3) 0.050(3) 0.051(3) -0.002(2) -0.015(2) 0.003(2)
C2 0.057(3) 0.049(3) 0.071(4) 0.001(3) -0.017(3) 0.005(3)
C3 0.073(4) 0.049(3) 0.096(5) 0.014(3) -0.019(4) 0.000(3)
C4 0.072(4) 0.069(4) 0.065(4) 0.025(3) -0.010(3) -0.015(3)
C5 0.043(3) 0.060(3) 0.052(3) 0.009(3) -0.009(2) -0.015(2)
C6 0.054(3) 0.056(3) 0.041(3) -0.009(2) -0.001(2) 0.008(2)
C7 0.057(3) 0.061(3) 0.042(3) -0.002(2) -0.009(2) -0.012(3)
C8 0.064(4) 0.063(3) 0.053(3) 0.004(3) -0.024(3) -0.003(3)
C9 0.056(3) 0.048(3) 0.058(3) 0.007(2) -0.017(3) -0.001(2)
C10 0.088(4) 0.090(5) 0.048(3) -0.018(3) -0.014(3) -0.010(4)
C11 0.074(4) 0.064(4) 0.084(4) -0.003(3) -0.030(3) 0.019(3)
C12 0.057(3) 0.082(4) 0.048(3) 0.006(3) 0.006(2) -0.012(3)
C13 0.076(4) 0.064(4) 0.041(3) -0.016(3) -0.007(3) 0.019(3)
C14 0.070(4) 0.070(4) 0.055(3) -0.024(3) -0.018(3) 0.014(3)
C15 0.047(3) 0.058(3) 0.055(3) -0.016(3) -0.005(2) 0.002(3)
C16 0.135(6) 0.087(5) 0.041(3) -0.011(3) -0.014(4) 0.020(4)
C17 0.064(4) 0.069(4) 0.075(4) -0.018(3) -0.005(3) -0.011(3)

loop_
_atom_site_label
_atom_site_type_symbol
_atom_site_fract_x
_atom_site_fract_y
_atom_site_fract_z
_atom_site_U_iso_or_equiv
_atom_site_thermal_displace_type
_atom_site_occupancy
_atom_site_calc_flag
_atom_site_refinement_flags
_atom_site_disorder_group
Cu Cu 0.73558(5) 0.19576(5) 0.12812(3) 0.0435(2) Uani 1 d . .
O1 O 0.6957(3) 0.3798(3) 0.1235(2) 0.0520(9) Uani 1 d . .
O2 O 0.9139(3) 0.2477(4) 0.0739(2) 0.0592(9) Uani 1 d . .
O3 O 0.5510(4) 0.3176(5) 0.1944(3) 0.0786(12) Uani 1 d . .
O4 O 1.0194(4) 0.0988(4) 0.1255(3) 0.0820(13) Uani 1 d . .
O5 O 0.5775(4) 0.5174(4) 0.1713(3) 0.0854(13) Uani 1 d . .
O6 O 1.1078(4) 0.2656(4) 0.0849(3) 0.0882(14) Uani 1 d . .
N1 N 0.7440(3) 0.0047(4) 0.1429(2) 0.0459(10) Uani 1 d . .
N2 N 0.6531(4) 0.1636(4) 0.0265(2) 0.0499(10) Uani 1 d . .
N3 N 0.8038(3) 0.2216(4) 0.2336(2) 0.0497(10) Uani 1 d . .
N4 N 0.6944(4) 0.0659(4) -0.0162(2) 0.0491(10) Uani 1 d . .
N5 N 0.7763(4) 0.1362(4) 0.2880(2) 0.0529(10) Uani 1 d . .
N6 N 0.6052(4) 0.4053(5) 0.1649(3) 0.0591(12) Uani 1 d . .
N7 N 1.0142(4) 0.2042(5) 0.0957(2) 0.0568(11) Uani 1 d . .
C1 C 0.7765(4) -0.0715(5) 0.0852(3) 0.0481(12) Uani 1 d . .
C2 C 0.7912(5) -0.1995(5) 0.0935(3) 0.0591(14) Uani 1 d . .
H2 H 0.8144(5) -0.2493(5) 0.0529(3) 0.071 Uiso 1 calc R .
C3 C 0.7708(6) -0.2535(6) 0.1634(4) 0.073(2) Uani 1 d . .
H3 H 0.7795(6) -0.3405(6) 0.1707(4) 0.088 Uiso 1 calc R .
C4 C 0.7375(5) -0.1764(6) 0.2219(4) 0.069(2) Uani 1 d . .
H4 H 0.7241(5) -0.2111(6) 0.2694(4) 0.083 Uiso 1 calc R .
C5 C 0.7240(4) -0.0480(5) 0.2105(3) 0.0519(13) Uani 1 d . .
C6 C 0.7975(4) -0.0072(5) 0.0103(3) 0.0505(12) Uani 1 d . .
H6A H 0.8667(4) 0.0485(5) 0.0157(3) 0.061 Uiso 1 calc R .
H6B H 0.8157(4) -0.0710(5) -0.0273(3) 0.061 Uiso 1 calc R .
C7 C 0.6316(5) 0.0553(5) -0.0826(3) 0.0534(13) Uani 1 d . .
C8 C 0.5477(5) 0.1486(6) -0.0827(3) 0.0608(14) Uani 1 d . .
H8 H 0.4909(5) 0.1653(6) -0.1212(3) 0.073 Uiso 1 calc R .
C9 C 0.5615(5) 0.2145(5) -0.0153(3) 0.0548(13) Uani 1 d . .
C10 C 0.6592(6) -0.0437(6) -0.1399(3) 0.076(2) Uani 1 d . .
H10A H 0.7251(6) -0.0950(6) -0.1214(3) 0.091 Uiso 1 calc R .
H10B H 0.6805(6) -0.0035(6) -0.1865(3) 0.091 Uiso 1 calc R .
H10C H 0.5897(6) -0.0962(6) -0.1488(3) 0.091 Uiso 1 calc R .
C11 C 0.4885(6) 0.3236(6) 0.0099(4) 0.074(2) Uani 1 d . .
H11A H 0.5174(6) 0.3512(6) 0.0590(4) 0.089 Uiso 1 calc R .
H11B H 0.4058(6) 0.2982(6) 0.0127(4) 0.089 Uiso 1 calc R .
H11C H 0.4949(6) 0.3919(6) -0.0257(4) 0.089 Uiso 1 calc R .
C12 C 0.6862(5) 0.0399(6) 0.2721(3) 0.0622(15) Uani 1 d . .
H12A H 0.6109(5) 0.0805(6) 0.2569(3) 0.075 Uiso 1 calc R .
H12B H 0.6728(5) -0.0086(6) 0.3178(3) 0.075 Uiso 1 calc R .
C13 C 0.8326(5) 0.1638(6) 0.3543(3) 0.0604(15) Uani 1 d . .
C14 C 0.8995(5) 0.2707(6) 0.3419(3) 0.065(2) Uani 1 d . .
H14 H 0.9484(5) 0.3126(6) 0.3774(3) 0.078 Uiso 1 calc R .
C15 C 0.8809(4) 0.3050(5) 0.2661(3) 0.0535(13) Uani 1 d . .
C16 C 0.8196(7) 0.0837(7) 0.4238(3) 0.088(2) Uani 1 d . .
H16A H 0.7649(7) 0.0152(7) 0.4127(3) 0.106 Uiso 1 calc R .
H16B H 0.7890(7) 0.1347(7) 0.4639(3) 0.106 Uiso 1 calc R .
H16C H 0.8967(7) 0.0499(7) 0.4392(3) 0.106 Uiso 1 calc R .
C17 C 0.9345(5) 0.4121(6) 0.2250(3) 0.070(2) Uani 1 d . .
H17A H 0.9049(5) 0.4120(6) 0.1734(3) 0.084 Uiso 1 calc R .
H17B H 1.0205(5) 0.4035(6) 0.2262(3) 0.084 Uiso 1 calc R .
H17C H 0.9130(5) 0.4905(6) 0.2488(3) 0.084 Uiso 1 calc R .

loop_
_atom_type_symbol
_atom_type_description
_atom_type_scat_dispersion_real
_atom_type_scat_dispersion_imag
_atom_type_scat_source
Cu Cu 0.3201 1.2651 'International Tables Vol C Tables 4.2.6.8 and 6.1.1.4'
N N 0.0061 0.0033 'International Tables Vol C Tables 4.2.6.8 and 6.1.1.4'
C C 0.0033 0.0016 'International Tables Vol C Tables 4.2.6.8 and 6.1.1.4'
O O 0.0106 0.0060 'International Tables Vol C Tables 4.2.6.8 and 6.1.1.4'
H H 0.0000 0.0000 'International Tables Vol C Tables 4.2.6.8 and 6.1.1.4'

loop_
_geom_angle_atom_site_label_1
_geom_angle_atom_site_label_2
_geom_angle_atom_site_label_3
_geom_angle
_geom_angle_site_symmetry_1
_geom_angle_site_symmetry_3
_geom_angle_publ_flag
N1 Cu N2 88.0(2) . . yes
N1 Cu N3 90.0(2) . . yes
N1 Cu O1 168.51(15) . . yes
N1 Cu O2 104.64(15) . . yes
N2 Cu N3 174.7(2) . . yes
N2 Cu O1 91.89(15) . . yes
N2 Cu O2 92.5(2) . . yes
N3 Cu O1 89.0(2) . . yes
N3 Cu O2 92.73(15) . . yes
O1 Cu O2 86.84(14) . . yes
N6 O1 Cu 110.9(3) . . ?
N7 O2 Cu 123.7(3) . . ?
C5 N1 C1 118.6(4) . . ?
C5 N1 Cu 121.1(3) . . ?
C1 N1 Cu 120.3(3) . . ?
C9 N2 N4 105.1(4) . . ?
C9 N2 Cu 137.1(4) . . ?
N4 N2 Cu 117.8(3) . . ?
C15 N3 N5 106.7(4) . . ?
C15 N3 Cu 134.6(4) . . ?
N5 N3 Cu 118.6(3) . . ?
C7 N4 N2 111.6(4) . . ?
C7 N4 C6 128.3(4) . . ?
N2 N4 C6 120.0(4) . . ?
C13 N5 N3 111.3(4) . . ?
C13 N5 C12 128.6(5) . . ?
N3 N5 C12 119.8(4) . . ?
O5 N6 O3 124.0(5) . . ?
O5 N6 O1 117.1(5) . . ?
O3 N6 O1 119.0(5) . . ?
O4 N7 O6 120.5(5) . . ?
O4 N7 O2 119.4(5) . . ?
O6 N7 O2 120.1(5) . . ?
N1 C1 C2 122.7(5) . . ?
N1 C1 C6 116.3(4) . . ?
C2 C1 C6 121.0(5) . . ?
C1 C2 C3 118.6(6) . . ?
C4 C3 C2 118.8(6) . . ?
C3 C4 C5 120.2(6) . . ?
N1 C5 C4 121.1(5) . . ?
N1 C5 C12 116.6(5) . . ?
C4 C5 C12 122.3(5) . . ?
N4 C6 C1 112.3(4) . . ?
N4 C7 C8 106.2(5) . . ?
N4 C7 C10 122.4(5) . . ?
C8 C7 C10 131.4(5) . . ?
C7 C8 C9 107.7(5) . . ?
N2 C9 C8 109.4(5) . . ?
N2 C9 C11 123.8(5) . . ?
C8 C9 C11 126.8(5) . . ?
N5 C12 C5 111.5(4) . . ?
N5 C13 C14 106.2(5) . . ?
N5 C13 C16 122.5(6) . . ?
C14 C13 C16 131.3(5) . . ?
C13 C14 C15 107.6(5) . . ?
N3 C15 C14 108.2(5) . . ?
N3 C15 C17 123.6(5) . . ?
C14 C15 C17 128.2(5) . . ?

loop_
_geom_bond_atom_site_label_1
_geom_bond_atom_site_label_2
_geom_bond_distance
_geom_bond_site_symmetry_2
_geom_bond_publ_flag
Cu N1 2.032(4) . yes
Cu N2 2.019(4) . yes
Cu N3 2.008(4) . yes
Cu O1 1.991(3) . yes
Cu O2 2.294(4) . yes
O1 N6 1.289(5) . ?
O2 N7 1.256(6) . ?
O3 N6 1.228(6) . ?
O4 N7 1.229(6) . ?
O5 N6 1.227(6) . ?
O6 N7 1.245(6) . ?
N1 C5 1.342(6) . ?
N1 C1 1.354(6) . ?
N2 C9 1.350(6) . ?
N2 N4 1.364(5) . ?
N3 C15 1.344(6) . ?
N3 N5 1.358(6) . ?
N4 C7 1.350(6) . ?
N4 C6 1.447(6) . ?
N5 C13 1.342(6) . ?
N5 C12 1.448(7) . ?
C1 C2 1.366(7) . ?
C1 C6 1.512(7) . ?
C2 C3 1.384(9) . ?
C3 C4 1.374(9) . ?
C4 C5 1.376(8) . ?
C5 C12 1.498(8) . ?
C7 C8 1.356(8) . ?
C7 C10 1.492(8) . ?
C8 C9 1.382(7) . ?
C9 C11 1.483(8) . ?
C13 C14 1.371(8) . ?
C13 C16 1.499(8) . ?
C14 C15 1.395(8) . ?
C15 C17 1.477(8) . ?

loop_
_geom_torsion_atom_site_label_1
_geom_torsion_atom_site_label_2
_geom_torsion_atom_site_label_3
_geom_torsion_atom_site_label_4
_geom_torsion
_geom_torsion_site_symmetry_1
_geom_torsion_site_symmetry_2
_geom_torsion_site_symmetry_3
_geom_torsion_site_symmetry_4
_geom_torsion_publ_flag
N3 Cu O1 N6 -73.3(3) . . . . ?
N2 Cu O1 N6 101.5(3) . . . . ?
N1 Cu O1 N6 12.2(9) . . . . ?
O2 Cu O1 N6 -166.1(3) . . . . ?
O1 Cu O2 N7 135.6(4) . . . . ?
N3 Cu O2 N7 46.7(4) . . . . ?
N2 Cu O2 N7 -132.6(4) . . . . ?
N1 Cu O2 N7 -44.0(4) . . . . ?
O1 Cu N1 C5 -50.3(9) . . . . ?
N3 Cu N1 C5 35.0(4) . . . . ?
N2 Cu N1 C5 -140.0(4) . . . . ?
O2 Cu N1 C5 127.9(3) . . . . ?
O1 Cu N1 C1 133.2(7) . . . . ?
N3 Cu N1 C1 -141.4(4) . . . . ?
N2 Cu N1 C1 43.6(4) . . . . ?
O2 Cu N1 C1 -48.6(4) . . . . ?
O1 Cu N2 C9 -28.6(5) . . . . ?
N3 Cu N2 C9 71.4(20) . . . . ?
N1 Cu N2 C9 140.0(5) . . . . ?
O2 Cu N2 C9 -115.5(5) . . . . ?
O1 Cu N2 N4 151.4(3) . . . . ?
N3 Cu N2 N4 -108.7(18) . . . . ?
N1 Cu N2 N4 -40.1(4) . . . . ?
O2 Cu N2 N4 64.5(4) . . . . ?
O1 Cu N3 C15 -48.7(5) . . . . ?
N2 Cu N3 C15 -148.8(17) . . . . ?
N1 Cu N3 C15 142.8(5) . . . . ?
O2 Cu N3 C15 38.1(5) . . . . ?
O1 Cu N3 N5 135.7(4) . . . . ?
N2 Cu N3 N5 35.6(20) . . . . ?
N1 Cu N3 N5 -32.9(4) . . . . ?
O2 Cu N3 N5 -137.5(3) . . . . ?
C9 N2 N4 C7 0.1(6) . . . . ?
Cu N2 N4 C7 -179.8(3) . . . . ?
C9 N2 N4 C6 177.3(4) . . . . ?
Cu N2 N4 C6 -2.7(6) . . . . ?
C15 N3 N5 C13 0.7(6) . . . . ?
Cu N3 N5 C13 177.5(3) . . . . ?
C15 N3 N5 C12 174.5(4) . . . . ?
Cu N3 N5 C12 -8.7(6) . . . . ?
Cu O1 N6 O5 174.7(4) . . . . ?
Cu O1 N6 O3 -6.4(6) . . . . ?
Cu O2 N7 O4 28.5(6) . . . . ?
Cu O2 N7 O6 -154.0(4) . . . . ?
C5 N1 C1 C2 -0.9(7) . . . . ?
Cu N1 C1 C2 175.6(4) . . . . ?
C5 N1 C1 C6 179.8(4) . . . . ?
Cu N1 C1 C6 -3.7(5) . . . . ?
N1 C1 C2 C3 0.7(8) . . . . ?
C6 C1 C2 C3 180.0(5) . . . . ?
C1 C2 C3 C4 -0.5(8) . . . . ?
C2 C3 C4 C5 0.5(9) . . . . ?
C1 N1 C5 C4 0.9(7) . . . . ?
Cu N1 C5 C4 -175.6(4) . . . . ?
C1 N1 C5 C12 -179.0(4) . . . . ?
Cu N1 C5 C12 4.5(6) . . . . ?
C3 C4 C5 N1 -0.7(8) . . . . ?
C3 C4 C5 C12 179.1(5) . . . . ?
C7 N4 C6 C1 -123.2(5) . . . . ?
N2 N4 C6 C1 60.1(6) . . . . ?
N1 C1 C6 N4 -55.6(6) . . . . ?
C2 C1 C6 N4 125.1(5) . . . . ?
N2 N4 C7 C8 0.0(6) . . . . ?
C6 N4 C7 C8 -176.9(5) . . . . ?
N2 N4 C7 C10 179.7(5) . . . . ?
C6 N4 C7 C10 2.8(8) . . . . ?
N4 C7 C8 C9 -0.1(6) . . . . ?
C10 C7 C8 C9 -179.7(6) . . . . ?
N4 N2 C9 C8 -0.2(6) . . . . ?
Cu N2 C9 C8 179.8(4) . . . . ?
N4 N2 C9 C11 179.2(5) . . . . ?
Cu N2 C9 C11 -0.8(9) . . . . ?
C7 C8 C9 N2 0.2(7) . . . . ?
C7 C8 C9 C11 -179.2(6) . . . . ?
C13 N5 C12 C5 -123.8(6) . . . . ?
N3 N5 C12 C5 63.6(6) . . . . ?
N1 C5 C12 N5 -60.2(6) . . . . ?
C4 C5 C12 N5 120.0(6) . . . . ?
N3 N5 C13 C14 -0.4(6) . . . . ?
C12 N5 C13 C14 -173.6(5) . . . . ?
N3 N5 C13 C16 -179.0(5) . . . . ?
C12 N5 C13 C16 7.9(9) . . . . ?
N5 C13 C14 C15 0.0(6) . . . . ?
C16 C13 C14 C15 178.4(6) . . . . ?
N5 N3 C15 C14 -0.7(6) . . . . ?
Cu N3 C15 C14 -176.7(4) . . . . ?
N5 N3 C15 C17 178.7(5) . . . . ?
Cu N3 C15 C17 2.7(8) . . . . ?
C13 C14 C15 N3 0.5(6) . . . . ?
C13 C14 C15 C17 -178.9(6) . . . . ?
